data_7054846
loop_
_publ_author_name
'Das, Avijit Kumar'
'Goswami, Shyamaprosad'
'Quah, Ching Kheng'
'Fun, Hoong-Kun'

_publ_section_title
;
 Neighbouring group participation of thiol through aldehyde group assisted
 thiolysis of active ether: ratiometric and vapor phase fast detection of
 hydrogen sulfide in mixed aqueous media
;
_journal_issue 7
_journal_name_full 'New J. Chem.'
_journal_page_first 5669
_journal_paper_doi 10.1039/C5NJ00689A
_journal_volume 39
_journal_year 2015
_chemical_formula_moiety 'C17 H10 N2 O6'
_chemical_formula_sum 'C17 H10 N2 O6'
_chemical_formula_weight 338.27
_chemical_name_systematic
;
 ?
;
_space_group_crystal_system monoclinic
_space_group_IT_number 14
_space_group_name_Hall '-P 2ybc'
_space_group_name_H-M_alt 'P 1 21/c 1'
_symmetry_space_group_name_Hall '-P 2ybc'
_symmetry_space_group_name_H-M 'P 1 21/c 1'
_atom_sites_solution_hydrogens geom
_audit_creation_method SHELXL-2014
_audit_update_record
;
2014-11-07 deposited with the CCDC.
2015-05-12 downloaded from the CCDC.
;
_cell_angle_alpha 90
_cell_angle_beta 101.830(3)
_cell_angle_gamma 90
_cell_formula_units_Z 4
_cell_length_a 8.2271(12)
_cell_length_b 13.429(2)
_cell_length_c 13.894(2)
_cell_measurement_reflns_used 2633
_cell_measurement_temperature 294(2)
_cell_measurement_theta_max 25.45
_cell_measurement_theta_min 2.95
_cell_volume 1502.4(4)
_computing_cell_refinement 'SAINT (Bruker, 2009)'
_computing_data_collection 'APEX2 (Bruker, 2009)'
_computing_data_reduction SAINT
_computing_molecular_graphics SHELXTL
_computing_publication_material 'SHELXTL and PLATON (Spek, 2009)'
_computing_structure_refinement SHELXTL
_computing_structure_solution 'SHELXTL (Sheldrick, 2008)'
_diffrn_ambient_temperature 294(2)
_diffrn_measured_fraction_theta_full 0.986
_diffrn_measured_fraction_theta_max 0.985
_diffrn_measurement_device_type
;
Bruker SMART APEX II DUO CCD area-detector diffractometer 
;
_diffrn_measurement_method '\f and \w scans'
_diffrn_radiation_monochromator graphite
_diffrn_radiation_source 'fine-focus sealed tube'
_diffrn_radiation_type MoK\a
_diffrn_radiation_wavelength 0.71073
_diffrn_reflns_av_R_equivalents 0.0194
_diffrn_reflns_av_unetI/netI 0.0250
_diffrn_reflns_laue_measured_fraction_full 0.986
_diffrn_reflns_laue_measured_fraction_max 0.985
_diffrn_reflns_limit_h_max 9
_diffrn_reflns_limit_h_min -9
_diffrn_reflns_limit_k_max 16
_diffrn_reflns_limit_k_min -15
_diffrn_reflns_limit_l_max 16
_diffrn_reflns_limit_l_min -16
_diffrn_reflns_number 7157
_diffrn_reflns_point_group_measured_fraction_full 0.986
_diffrn_reflns_point_group_measured_fraction_max 0.985
_diffrn_reflns_theta_full 25.242
_diffrn_reflns_theta_max 25.499
_diffrn_reflns_theta_min 2.131
_diffrn_standards_number 0
_exptl_absorpt_coefficient_mu 0.116
_exptl_absorpt_correction_T_max 0.981
_exptl_absorpt_correction_T_min 0.960
_exptl_absorpt_correction_type multi-scan
_exptl_absorpt_process_details '(<i>SADABS</i>; Bruker, 2009)'
_exptl_crystal_colour yellow
_exptl_crystal_density_diffrn 1.495
_exptl_crystal_description block
_exptl_crystal_F_000 696
_exptl_crystal_size_max 0.351
_exptl_crystal_size_mid 0.280
_exptl_crystal_size_min 0.168
_refine_diff_density_max 0.196
_refine_diff_density_min -0.206
_refine_diff_density_rms 0.037
_refine_ls_extinction_method none
_refine_ls_goodness_of_fit_ref 1.047
_refine_ls_hydrogen_treatment constr
_refine_ls_matrix_type full
_refine_ls_number_parameters 226
_refine_ls_number_reflns 2742
_refine_ls_number_restraints 0
_refine_ls_restrained_S_all 1.047
_refine_ls_R_factor_all 0.0583
_refine_ls_R_factor_gt 0.0393
_refine_ls_shift/su_max 0.001
_refine_ls_shift/su_mean 0.001
_refine_ls_structure_factor_coef Fsqd
_refine_ls_weighting_details 'w=1/[\s^2^(Fo^2^)+(0.0639P)^2^+0.2871P] where P=(Fo^2^+2Fc^2^)/3'
_refine_ls_weighting_scheme calc
_refine_ls_wR_factor_gt 0.1099
_refine_ls_wR_factor_ref 0.1257
_reflns_Friedel_coverage 0.000
_reflns_number_gt 1997
_reflns_number_total 2742
_reflns_threshold_expression 'I > 2\s(I)'
_cod_data_source_file c5nj00689a2.cif
_cod_data_source_block mo_fs335a_0m
_cod_depositor_comments 'Adding full bibliography for 7054846--7054847.cif.'
_cod_database_code 7054846
_shelx_space_group_comment
;
The symmetry employed for this shelxl refinement is uniquely defined
by the following loop, which should always be used as a source of
symmetry information in preference to the above space-group names.
They are only intended as comments.
;
_shelxl_version_number 2014-3

loop_
_space_group_symop_operation_xyz
'x, y, z'
'-x, y+1/2, -z+1/2'
'-x, -y, -z'
'x, -y-1/2, z-1/2'

loop_
_atom_site_label
_atom_site_type_symbol
_atom_site_fract_x
_atom_site_fract_y
_atom_site_fract_z
_atom_site_U_iso_or_equiv
_atom_site_adp_type
_atom_site_occupancy
_atom_site_site_symmetry_order
_atom_site_calc_flag
_atom_site_refinement_flags_posn
_atom_site_refinement_flags_adp
O1 O 0.17514(18) 0.78404(10) -0.00598(11) 0.0556(4) Uani 1 1 d . .
O2 O 0.3765(2) 0.34821(13) -0.08291(14) 0.0788(5) Uani 1 1 d . .
O3 O 0.2325(3) 0.32272(12) 0.02804(13) 0.0828(6) Uani 1 1 d . .
O4 O 0.2281(2) 0.73415(14) 0.19104(13) 0.0881(6) Uani 1 1 d . .
O5 O 0.0254(2) 0.63239(13) 0.17614(11) 0.0686(5) Uani 1 1 d . .
O6 O -0.13911(19) 0.97955(15) -0.14338(16) 0.0901(6) Uani 1 1 d . .
N1 N 0.2915(2) 0.37702(14) -0.02587(14) 0.0577(5) Uani 1 1 d . .
N2 N 0.1448(2) 0.66746(13) 0.14951(11) 0.0476(4) Uani 1 1 d . .
C1 C 0.1449(2) 0.93040(13) -0.10275(12) 0.0389(4) Uani 1 1 d . .
C2 C 0.2178(2) 1.01001(13) -0.14865(12) 0.0374(4) Uani 1 1 d . .
C3 C 0.1296(2) 1.09389(15) -0.19236(15) 0.0498(5) Uani 1 1 d . .
H3A H 0.0167 1.0994 -0.1931 0.060 Uiso 1 1 calc R U
C4 C 0.2077(3) 1.16699(15) -0.23349(16) 0.0578(5) Uani 1 1 d . .
H4A H 0.1468 1.2216 -0.2620 0.069 Uiso 1 1 calc R U
C5 C 0.3763(3) 1.16181(16) -0.23375(16) 0.0568(5) Uani 1 1 d . .
H5A H 0.4274 1.2125 -0.2623 0.068 Uiso 1 1 calc R U
C6 C 0.4658(2) 1.08263(15) -0.19223(15) 0.0517(5) Uani 1 1 d . .
H6A H 0.5787 1.0793 -0.1924 0.062 Uiso 1 1 calc R U
C7 C 0.3905(2) 1.00525(14) -0.14889(13) 0.0412(4) Uani 1 1 d . .
C8 C 0.4852(2) 0.92446(15) -0.10190(15) 0.0501(5) Uani 1 1 d . .
H8A H 0.5978 0.9212 -0.1027 0.060 Uiso 1 1 calc R U
C9 C 0.4164(2) 0.85177(15) -0.05582(14) 0.0503(5) Uani 1 1 d . .
H9A H 0.4813 0.8004 -0.0235 0.060 Uiso 1 1 calc R U
C10 C 0.2465(2) 0.85539(13) -0.05780(13) 0.0423(4) Uani 1 1 d . .
C11 C 0.2104(2) 0.68562(14) -0.01464(13) 0.0427(4) Uani 1 1 d . .
C12 C 0.2518(3) 0.64367(15) -0.09713(14) 0.0521(5) Uani 1 1 d . .
H12A H 0.2611 0.6836 -0.1504 0.062 Uiso 1 1 calc R U
C13 C 0.2792(3) 0.54261(16) -0.10037(15) 0.0524(5) Uani 1 1 d . .
H13A H 0.3106 0.5142 -0.1549 0.063 Uiso 1 1 calc R U
C14 C 0.2599(2) 0.48434(14) -0.02255(14) 0.0447(5) Uani 1 1 d . .
C15 C 0.2114(2) 0.52268(14) 0.05864(13) 0.0445(5) Uani 1 1 d . .
H15A H 0.1934 0.4817 0.1094 0.053 Uiso 1 1 calc R U
C16 C 0.1905(2) 0.62426(14) 0.06217(12) 0.0399(4) Uani 1 1 d . .
C17 C -0.0343(3) 0.92332(17) -0.10476(16) 0.0546(5) Uani 1 1 d . .
H17A H -0.0691 0.8692 -0.0724 0.065 Uiso 1 1 calc R U

loop_
_atom_site_aniso_label
_atom_site_aniso_U_11
_atom_site_aniso_U_22
_atom_site_aniso_U_33
_atom_site_aniso_U_23
_atom_site_aniso_U_13
_atom_site_aniso_U_12
O1 0.0714(9) 0.0371(7) 0.0672(9) 0.0079(7) 0.0347(7) 0.0051(7)
O2 0.0826(12) 0.0625(11) 0.0919(12) -0.0198(9) 0.0195(10) 0.0166(9)
O3 0.1245(16) 0.0426(9) 0.0819(12) 0.0064(9) 0.0223(11) 0.0016(10)
O4 0.1165(15) 0.0839(13) 0.0705(11) -0.0320(10) 0.0344(10) -0.0378(12)
O5 0.0659(10) 0.0856(12) 0.0609(9) 0.0036(8) 0.0283(8) 0.0005(9)
O6 0.0410(8) 0.0934(14) 0.1407(17) 0.0373(12) 0.0302(9) 0.0171(9)
N1 0.0644(11) 0.0441(10) 0.0594(11) -0.0080(9) 0.0007(9) 0.0048(9)
N2 0.0574(10) 0.0432(10) 0.0429(8) 0.0029(8) 0.0116(8) 0.0025(9)
C1 0.0378(9) 0.0355(10) 0.0447(9) -0.0043(8) 0.0115(7) -0.0001(8)
C2 0.0384(9) 0.0332(9) 0.0410(9) -0.0048(8) 0.0094(7) 0.0001(8)
C3 0.0461(10) 0.0426(11) 0.0616(12) 0.0029(10) 0.0126(9) 0.0064(9)
C4 0.0711(14) 0.0388(11) 0.0633(12) 0.0069(10) 0.0132(11) 0.0080(11)
C5 0.0668(14) 0.0447(12) 0.0623(12) 0.0020(10) 0.0215(10) -0.0114(11)
C6 0.0460(11) 0.0529(12) 0.0588(12) -0.0045(10) 0.0172(9) -0.0093(10)
C7 0.0395(9) 0.0391(10) 0.0453(9) -0.0052(8) 0.0095(8) -0.0026(8)
C8 0.0355(9) 0.0507(12) 0.0637(12) 0.0003(10) 0.0091(8) 0.0038(9)
C9 0.0458(11) 0.0446(12) 0.0579(11) 0.0070(9) 0.0048(9) 0.0099(9)
C10 0.0489(10) 0.0347(10) 0.0454(9) 0.0006(8) 0.0147(8) -0.0013(9)
C11 0.0451(10) 0.0363(10) 0.0477(10) 0.0013(8) 0.0115(8) 0.0003(9)
C12 0.0669(13) 0.0462(12) 0.0456(10) 0.0056(9) 0.0175(9) 0.0001(10)
C13 0.0593(12) 0.0513(12) 0.0485(11) -0.0071(10) 0.0151(9) -0.0002(10)
C14 0.0452(10) 0.0376(10) 0.0487(10) -0.0030(9) 0.0032(8) 0.0011(9)
C15 0.0467(10) 0.0408(11) 0.0440(10) 0.0043(8) 0.0043(8) -0.0023(9)
C16 0.0415(9) 0.0397(10) 0.0382(9) 0.0000(8) 0.0077(7) -0.0003(8)
C17 0.0462(11) 0.0522(13) 0.0701(13) 0.0013(11) 0.0229(10) -0.0016(11)

loop_
_atom_type_symbol
_atom_type_description
_atom_type_scat_dispersion_real
_atom_type_scat_dispersion_imag
_atom_type_scat_source
C C 0.0033 0.0016 'International Tables Vol C Tables 4.2.6.8 and 6.1.1.4'
H H 0.0000 0.0000 'International Tables Vol C Tables 4.2.6.8 and 6.1.1.4'
O O 0.0106 0.0060 'International Tables Vol C Tables 4.2.6.8 and 6.1.1.4'
N N 0.0061 0.0033 'International Tables Vol C Tables 4.2.6.8 and 6.1.1.4'

loop_
_geom_angle_atom_site_label_1
_geom_angle_atom_site_label_2
_geom_angle_atom_site_label_3
_geom_angle
C11 O1 C10 119.95(14)
O3 N1 O2 124.3(2)
O3 N1 C14 118.30(19)
O2 N1 C14 117.4(2)
O4 N2 O5 124.11(17)
O4 N2 C16 118.42(17)
O5 N2 C16 117.46(17)
C10 C1 C2 118.44(15)
C10 C1 C17 118.35(17)
C2 C1 C17 123.17(17)
C3 C2 C7 117.46(17)
C3 C2 C1 124.15(16)
C7 C2 C1 118.38(16)
C4 C3 C2 120.83(18)
C4 C3 H3A 119.6
C2 C3 H3A 119.6
C3 C4 C5 121.5(2)
C3 C4 H4A 119.3
C5 C4 H4A 119.3
C6 C5 C4 119.63(19)
C6 C5 H5A 120.2
C4 C5 H5A 120.2
C5 C6 C7 120.93(19)
C5 C6 H6A 119.5
C7 C6 H6A 119.5
C6 C7 C8 120.99(17)
C6 C7 C2 119.69(17)
C8 C7 C2 119.27(17)
C9 C8 C7 121.83(17)
C9 C8 H8A 119.1
C7 C8 H8A 119.1
C8 C9 C10 118.73(18)
C8 C9 H9A 120.6
C10 C9 H9A 120.6
C1 C10 C9 123.29(17)
C1 C10 O1 117.10(16)
C9 C10 O1 119.44(17)
O1 C11 C12 124.18(17)
O1 C11 C16 116.61(16)
C12 C11 C16 119.03(18)
C13 C12 C11 119.92(18)
C13 C12 H12A 120.0
C11 C12 H12A 120.0
C14 C13 C12 119.37(18)
C14 C13 H13A 120.3
C12 C13 H13A 120.3
C13 C14 C15 122.35(19)
C13 C14 N1 119.09(18)
C15 C14 N1 118.56(18)
C14 C15 C16 117.43(18)
C14 C15 H15A 121.3
C16 C15 H15A 121.3
C15 C16 C11 121.79(17)
C15 C16 N2 118.55(16)
C11 C16 N2 119.66(17)
O6 C17 C1 126.8(2)
O6 C17 H17A 116.6
C1 C17 H17A 116.6

loop_
_geom_bond_atom_site_label_1
_geom_bond_atom_site_label_2
_geom_bond_distance
O1 C11 1.364(2)
O1 C10 1.398(2)
O2 N1 1.222(2)
O3 N1 1.215(2)
O4 N2 1.201(2)
O5 N2 1.213(2)
O6 C17 1.188(3)
N1 C14 1.467(3)
N2 C16 1.462(2)
C1 C10 1.375(3)
C1 C2 1.438(2)
C1 C17 1.472(3)
C2 C3 1.408(3)
C2 C7 1.423(2)
C3 C4 1.361(3)
C3 H3A 0.9300
C4 C5 1.390(3)
C4 H4A 0.9300
C5 C6 1.353(3)
C5 H5A 0.9300
C6 C7 1.407(3)
C6 H6A 0.9300
C7 C8 1.415(3)
C8 C9 1.353(3)
C8 H8A 0.9300
C9 C10 1.393(3)
C9 H9A 0.9300
C11 C12 1.381(3)
C11 C16 1.384(3)
C12 C13 1.378(3)
C12 H12A 0.9300
C13 C14 1.370(3)
C13 H13A 0.9300
C14 C15 1.371(3)
C15 C16 1.377(3)
C15 H15A 0.9300
C17 H17A 0.9300

loop_
_geom_hbond_atom_site_label_D
_geom_hbond_atom_site_label_H
_geom_hbond_atom_site_label_A
_geom_hbond_distance_DH
_geom_hbond_distance_HA
_geom_hbond_distance_DA
_geom_hbond_angle_DHA
_geom_hbond_site_symmetry_A
_geom_hbond_publ_flag
C3 H3A O6 0.9300 2.2500 2.885(3) 125.00 . yes
C8 H8A O6 0.9300 2.4700 3.341(2) 155.00 1_655 yes
C12 H12A O4 0.9300 2.4300 3.340(3) 166.00 4_575 yes

loop_
_geom_torsion_atom_site_label_1
_geom_torsion_atom_site_label_2
_geom_torsion_atom_site_label_3
_geom_torsion_atom_site_label_4
_geom_torsion
C10 C1 C2 C3 -176.37(17)
C17 C1 C2 C3 6.0(3)
C10 C1 C2 C7 2.5(2)
C17 C1 C2 C7 -175.07(17)
C7 C2 C3 C4 0.3(3)
C1 C2 C3 C4 179.23(18)
C2 C3 C4 C5 -0.1(3)
C3 C4 C5 C6 -0.1(3)
C4 C5 C6 C7 0.1(3)
C5 C6 C7 C8 -177.38(19)
C5 C6 C7 C2 0.1(3)
C3 C2 C7 C6 -0.3(3)
C1 C2 C7 C6 -179.26(16)
C3 C2 C7 C8 177.22(17)
C1 C2 C7 C8 -1.8(2)
C6 C7 C8 C9 176.86(18)
C2 C7 C8 C9 -0.6(3)
C7 C8 C9 C10 2.1(3)
C2 C1 C10 C9 -1.1(3)
C17 C1 C10 C9 176.67(18)
C2 C1 C10 O1 174.19(15)
C17 C1 C10 O1 -8.1(2)
C8 C9 C10 C1 -1.3(3)
C8 C9 C10 O1 -176.45(17)
C11 O1 C10 C1 136.92(18)
C11 O1 C10 C9 -47.6(2)
C10 O1 C11 C12 -28.6(3)
C10 O1 C11 C16 156.40(17)
O1 C11 C12 C13 -177.51(19)
C16 C11 C12 C13 -2.6(3)
C11 C12 C13 C14 2.1(3)
C12 C13 C14 C15 1.0(3)
C12 C13 C14 N1 -179.14(17)
O3 N1 C14 C13 -160.23(19)
O2 N1 C14 C13 19.9(3)
O3 N1 C14 C15 19.6(3)
O2 N1 C14 C15 -160.19(18)
C13 C14 C15 C16 -3.3(3)
N1 C14 C15 C16 176.82(16)
C14 C15 C16 C11 2.7(3)
C14 C15 C16 N2 -177.81(16)
O1 C11 C16 C15 175.48(16)
C12 C11 C16 C15 0.2(3)
O1 C11 C16 N2 -4.0(3)
C12 C11 C16 N2 -179.27(17)
O4 N2 C16 C15 127.0(2)
O5 N2 C16 C15 -52.1(2)
O4 N2 C16 C11 -53.5(2)
O5 N2 C16 C11 127.47(19)
C10 C1 C17 O6 -177.1(2)
C2 C1 C17 O6 0.5(3)
